data_7109287
loop_
_publ_author_name
'Wen-Chao Gao'
'Shan Jiang'
'Ruo-Lin Wang'
'Chi Zhang'

_publ_section_title
;
 Iodine-mediated intramolecular amination of ketones: the synthesis of
 2-acylindoles and 2-acylindolines by tuning N-protecting groups
;
_journal_name_full Chem.Commun.
_journal_page_first 4890
_journal_paper_doi 10.1039/c3cc40797g
_journal_volume 49
_journal_year 2013
_chemical_formula_moiety 'C18 H19 N O4'
_chemical_formula_sum 'C18 H19 N O4'
_chemical_formula_weight 313.34
_chemical_melting_point 386
_chemical_name_systematic
;
tert-butyl 2-(furan-2-carbonyl)indoline-1-carboxylate
;
_space_group_IT_number 14
_symmetry_cell_setting monoclinic
_symmetry_space_group_name_Hall '-P 2ybc'
_symmetry_space_group_name_H-M 'P 1 21/c 1'
_atom_sites_solution_hydrogens geom
_atom_sites_solution_primary direct
_atom_sites_solution_secondary difmap
_audit_creation_method SHELXL-97
_cell_angle_alpha 90.00
_cell_angle_beta 106.477(7)
_cell_angle_gamma 90.00
_cell_formula_units_Z 4
_cell_length_a 14.325(5)
_cell_length_b 7.607(2)
_cell_length_c 16.273(6)
_cell_measurement_reflns_used 5309
_cell_measurement_temperature 113(2)
_cell_measurement_theta_max 27.9
_cell_measurement_theta_min 1.5
_cell_volume 1700.5(10)
_computing_cell_refinement CrystalClear
_computing_data_collection CrystalClear
_computing_data_reduction CrystalClear
_computing_molecular_graphics 'Bruker SHELXTL'
_computing_publication_material 'CrystalStructure 3.8'
_computing_structure_refinement 'SHELXL-97 (Sheldrick, 1997)'
_computing_structure_solution 'SHELXS-97 (Sheldrick, 1990)'
_diffrn_ambient_temperature 113(2)
_diffrn_detector_area_resol_mean 14.22
_diffrn_measured_fraction_theta_full 0.998
_diffrn_measured_fraction_theta_max 0.998
_diffrn_measurement_device_type 'Rigaku Saturn724 CCD'
_diffrn_measurement_method '\w and \f scans'
_diffrn_radiation_monochromator multilayer
_diffrn_radiation_source 'rotating anode'
_diffrn_radiation_type MoK\a
_diffrn_radiation_wavelength 0.71073
_diffrn_reflns_av_R_equivalents 0.0436
_diffrn_reflns_av_sigmaI/netI 0.0450
_diffrn_reflns_limit_h_max 18
_diffrn_reflns_limit_h_min -18
_diffrn_reflns_limit_k_max 9
_diffrn_reflns_limit_k_min -9
_diffrn_reflns_limit_l_max 21
_diffrn_reflns_limit_l_min -21
_diffrn_reflns_number 17109
_diffrn_reflns_theta_full 27.88
_diffrn_reflns_theta_max 27.88
_diffrn_reflns_theta_min 1.48
_diffrn_standards_decay_% 0
_diffrn_standards_interval_count 0
_diffrn_standards_interval_time 0
_diffrn_standards_number 0
_exptl_absorpt_coefficient_mu 0.087
_exptl_absorpt_correction_T_max 0.9948
_exptl_absorpt_correction_T_min 0.9880
_exptl_absorpt_correction_type multi-scan
_exptl_absorpt_process_details CrystalClear
_exptl_crystal_colour Colorless
_exptl_crystal_density_diffrn 1.224
_exptl_crystal_density_method 'not measured'
_exptl_crystal_description Prism
_exptl_crystal_F_000 664
_exptl_crystal_size_max 0.14
_exptl_crystal_size_mid 0.12
_exptl_crystal_size_min 0.06
_refine_diff_density_max 0.187
_refine_diff_density_min -0.223
_refine_diff_density_rms 0.045
_refine_ls_extinction_method none
_refine_ls_goodness_of_fit_ref 1.039
_refine_ls_hydrogen_treatment constr
_refine_ls_matrix_type full
_refine_ls_number_parameters 211
_refine_ls_number_reflns 4041
_refine_ls_number_restraints 0
_refine_ls_restrained_S_all 1.039
_refine_ls_R_factor_all 0.0706
_refine_ls_R_factor_gt 0.0497
_refine_ls_shift/su_max 0.000
_refine_ls_shift/su_mean 0.000
_refine_ls_structure_factor_coef Fsqd
_refine_ls_weighting_details 'calc w=1/[\s^2^(Fo^2^)+(0.0512P)^2^+0.0000P] where P=(Fo^2^+2Fc^2^)/3'
_refine_ls_weighting_scheme calc
_refine_ls_wR_factor_gt 0.1036
_refine_ls_wR_factor_ref 0.1141
_reflns_number_gt 3068
_reflns_number_total 4041
_reflns_threshold_expression >2sigma(I)
_cod_data_source_file c3cc40797g.txt
_cod_data_source_block 5f
_cod_original_cell_volume 1700.4(10)
_cod_original_sg_symbol_H-M P2(1)/c
_cod_database_code 7109287

loop_
_symmetry_equiv_pos_as_xyz
'x, y, z'
'-x, y+1/2, -z+1/2'
'-x, -y, -z'
'x, -y-1/2, z-1/2'

loop_
_atom_site_label
_atom_site_type_symbol
_atom_site_fract_x
_atom_site_fract_y
_atom_site_fract_z
_atom_site_U_iso_or_equiv
_atom_site_adp_type
_atom_site_occupancy
_atom_site_symmetry_multiplicity
_atom_site_calc_flag
_atom_site_refinement_flags
O1 O 0.43267(7) 0.28205(12) 0.18959(6) 0.0317(3) Uani 1 1 d .
O2 O 0.33428(8) -0.02898(13) 0.15109(7) 0.0414(3) Uani 1 1 d .
O3 O 0.16902(7) -0.30684(13) -0.05156(6) 0.0356(3) Uani 1 1 d .
O4 O 0.25096(7) -0.05000(14) -0.05290(6) 0.0362(3) Uani 1 1 d .
N1 N 0.15770(8) -0.07411(15) 0.03372(7) 0.0275(3) Uani 1 1 d .
C1 C 0.46073(11) 0.45248(19) 0.19420(10) 0.0339(4) Uani 1 1 d .
H1 H 0.5215 0.4948 0.2289 0.041 Uiso 1 1 calc R
C2 C 0.39136(11) 0.5538(2) 0.14326(10) 0.0368(4) Uani 1 1 d .
H2 H 0.3939 0.6774 0.1357 0.044 Uiso 1 1 calc R
C3 C 0.31340(11) 0.43978(19) 0.10286(9) 0.0342(4) Uani 1 1 d .
H3 H 0.2537 0.4721 0.0627 0.041 Uiso 1 1 calc R
C4 C 0.34071(10) 0.27599(18) 0.13273(8) 0.0260(3) Uani 1 1 d .
C5 C 0.29399(10) 0.10575(19) 0.11870(9) 0.0283(3) Uani 1 1 d .
C6 C 0.18740(10) 0.10473(18) 0.06404(9) 0.0278(3) Uani 1 1 d .
H6 H 0.1778 0.1874 0.0145 0.033 Uiso 1 1 calc R
C7 C 0.11970(10) 0.15422(19) 0.11961(9) 0.0327(3) Uani 1 1 d .
H7A H 0.1580 0.1930 0.1774 0.039 Uiso 1 1 calc R
H7B H 0.0742 0.2492 0.0923 0.039 Uiso 1 1 calc R
C8 C 0.06576(10) -0.01304(18) 0.12432(8) 0.0275(3) Uani 1 1 d .
C9 C -0.00247(10) -0.0476(2) 0.16782(9) 0.0330(4) Uani 1 1 d .
H9 H -0.0207 0.0414 0.2013 0.040 Uiso 1 1 calc R
C10 C -0.04377(11) -0.2131(2) 0.16197(9) 0.0355(4) Uani 1 1 d .
H10 H -0.0916 -0.2372 0.1906 0.043 Uiso 1 1 calc R
C11 C -0.01585(10) -0.3441(2) 0.11464(9) 0.0333(4) Uani 1 1 d .
H11 H -0.0434 -0.4581 0.1126 0.040 Uiso 1 1 calc R
C12 C 0.05209(10) -0.31092(19) 0.06990(8) 0.0295(3) Uani 1 1 d .
H12 H 0.0711 -0.4004 0.0372 0.035 Uiso 1 1 calc R
C13 C 0.09100(9) -0.14326(18) 0.07469(8) 0.0260(3) Uani 1 1 d .
C14 C 0.19117(10) -0.1586(2) -0.02648(9) 0.0296(3) Uani 1 1 d .
C15 C 0.30532(11) -0.1113(2) -0.11273(10) 0.0439(4) Uani 1 1 d .
C16 C 0.23564(13) -0.1569(3) -0.19891(10) 0.0565(5) Uani 1 1 d .
H16A H 0.1948 -0.2563 -0.1924 0.085 Uiso 1 1 calc R
H16B H 0.2727 -0.1887 -0.2389 0.085 Uiso 1 1 calc R
H16C H 0.1942 -0.0551 -0.2212 0.085 Uiso 1 1 calc R
C17 C 0.36427(14) 0.0515(3) -0.11948(13) 0.0679(6) Uani 1 1 d .
H17A H 0.3200 0.1489 -0.1430 0.102 Uiso 1 1 calc R
H17B H 0.4051 0.0270 -0.1573 0.102 Uiso 1 1 calc R
H17C H 0.4057 0.0835 -0.0624 0.102 Uiso 1 1 calc R
C18 C 0.37123(14) -0.2616(3) -0.07253(14) 0.0696(6) Uani 1 1 d .
H18A H 0.4100 -0.2280 -0.0148 0.104 Uiso 1 1 calc R
H18B H 0.4147 -0.2893 -0.1076 0.104 Uiso 1 1 calc R
H18C H 0.3318 -0.3651 -0.0691 0.104 Uiso 1 1 calc R

loop_
_atom_site_aniso_label
_atom_site_aniso_U_11
_atom_site_aniso_U_22
_atom_site_aniso_U_33
_atom_site_aniso_U_23
_atom_site_aniso_U_13
_atom_site_aniso_U_12
O1 0.0274(5) 0.0281(6) 0.0353(6) -0.0043(4) 0.0022(4) -0.0001(4)
O2 0.0398(6) 0.0257(6) 0.0488(7) 0.0028(5) -0.0034(5) 0.0026(5)
O3 0.0373(6) 0.0367(6) 0.0357(6) -0.0085(5) 0.0147(5) -0.0042(5)
O4 0.0334(6) 0.0456(7) 0.0341(6) -0.0050(5) 0.0168(5) -0.0088(5)
N1 0.0280(6) 0.0304(7) 0.0253(6) -0.0049(5) 0.0094(5) -0.0049(5)
C1 0.0345(8) 0.0282(9) 0.0399(8) -0.0110(7) 0.0119(7) -0.0094(7)
C2 0.0435(9) 0.0230(8) 0.0456(9) -0.0012(7) 0.0156(7) -0.0024(7)
C3 0.0330(8) 0.0289(9) 0.0389(8) 0.0027(6) 0.0073(6) 0.0035(7)
C4 0.0235(7) 0.0269(8) 0.0256(7) -0.0013(6) 0.0036(5) 0.0007(6)
C5 0.0294(7) 0.0274(8) 0.0269(7) 0.0000(6) 0.0063(6) 0.0013(6)
C6 0.0287(7) 0.0262(8) 0.0269(7) -0.0001(6) 0.0055(6) -0.0019(6)
C7 0.0315(8) 0.0334(9) 0.0324(8) -0.0047(6) 0.0078(6) 0.0011(7)
C8 0.0255(7) 0.0312(8) 0.0237(7) 0.0001(6) 0.0037(5) 0.0017(6)
C9 0.0318(8) 0.0412(10) 0.0269(7) -0.0032(6) 0.0097(6) 0.0036(7)
C10 0.0326(8) 0.0467(10) 0.0297(8) 0.0041(7) 0.0129(6) 0.0000(7)
C11 0.0332(8) 0.0371(9) 0.0286(8) 0.0042(6) 0.0071(6) -0.0045(7)
C12 0.0293(7) 0.0322(9) 0.0261(7) -0.0009(6) 0.0063(6) -0.0006(6)
C13 0.0237(7) 0.0313(8) 0.0221(7) 0.0013(6) 0.0048(5) -0.0002(6)
C14 0.0255(7) 0.0369(9) 0.0254(7) -0.0009(6) 0.0057(6) -0.0013(6)
C15 0.0379(9) 0.0646(12) 0.0354(9) -0.0055(8) 0.0205(7) -0.0041(8)
C16 0.0550(11) 0.0845(15) 0.0347(10) -0.0110(9) 0.0205(8) -0.0130(10)
C17 0.0616(12) 0.0957(17) 0.0583(12) -0.0112(11) 0.0364(10) -0.0328(12)
C18 0.0503(12) 0.1006(18) 0.0691(14) 0.0064(12) 0.0349(11) 0.0205(12)

loop_
_atom_type_symbol
_atom_type_description
_atom_type_scat_dispersion_real
_atom_type_scat_dispersion_imag
_atom_type_scat_source
C C 0.0033 0.0016 'International Tables Vol C Tables 4.2.6.8 and 6.1.1.4'
H H 0.0000 0.0000 'International Tables Vol C Tables 4.2.6.8 and 6.1.1.4'
N N 0.0061 0.0033 'International Tables Vol C Tables 4.2.6.8 and 6.1.1.4'
O O 0.0106 0.0060 'International Tables Vol C Tables 4.2.6.8 and 6.1.1.4'

loop_
_geom_angle_atom_site_label_1
_geom_angle_atom_site_label_2
_geom_angle_atom_site_label_3
_geom_angle
C1 O1 C4 106.35(11)
C14 O4 C15 121.12(12)
C14 N1 C13 125.79(12)
C14 N1 C6 123.31(11)
C13 N1 C6 110.91(11)
C2 C1 O1 111.09(13)
C2 C1 H1 124.5
O1 C1 H1 124.5
C1 C2 C3 106.40(14)
C1 C2 H2 126.8
C3 C2 H2 126.8
C4 C3 C2 106.66(13)
C4 C3 H3 126.7
C2 C3 H3 126.7
C3 C4 O1 109.50(12)
C3 C4 C5 133.92(13)
O1 C4 C5 116.56(12)
O2 C5 C4 122.89(13)
O2 C5 C6 121.17(13)
C4 C5 C6 115.86(12)
N1 C6 C5 110.21(11)
N1 C6 C7 104.58(10)
C5 C6 C7 110.21(11)
N1 C6 H6 110.6
C5 C6 H6 110.6
C7 C6 H6 110.6
C8 C7 C6 103.91(11)
C8 C7 H7A 111.0
C6 C7 H7A 111.0
C8 C7 H7B 111.0
C6 C7 H7B 111.0
H7A C7 H7B 109.0
C9 C8 C13 119.99(13)
C9 C8 C7 129.40(13)
C13 C8 C7 110.60(12)
C10 C9 C8 119.18(14)
C10 C9 H9 120.4
C8 C9 H9 120.4
C9 C10 C11 120.50(13)
C9 C10 H10 119.7
C11 C10 H10 119.7
C10 C11 C12 120.97(14)
C10 C11 H11 119.5
C12 C11 H11 119.5
C13 C12 C11 117.82(13)
C13 C12 H12 121.1
C11 C12 H12 121.1
C12 C13 C8 121.48(13)
C12 C13 N1 129.17(12)
C8 C13 N1 109.34(12)
O3 C14 O4 126.44(13)
O3 C14 N1 124.59(13)
O4 C14 N1 108.96(12)
O4 C15 C18 109.52(13)
O4 C15 C16 110.43(13)
C18 C15 C16 113.31(16)
O4 C15 C17 101.36(14)
C18 C15 C17 110.88(16)
C16 C15 C17 110.70(15)
C15 C16 H16A 109.5
C15 C16 H16B 109.5
H16A C16 H16B 109.5
C15 C16 H16C 109.5
H16A C16 H16C 109.5
H16B C16 H16C 109.5
C15 C17 H17A 109.5
C15 C17 H17B 109.5
H17A C17 H17B 109.5
C15 C17 H17C 109.5
H17A C17 H17C 109.5
H17B C17 H17C 109.5
C15 C18 H18A 109.5
C15 C18 H18B 109.5
H18A C18 H18B 109.5
C15 C18 H18C 109.5
H18A C18 H18C 109.5
H18B C18 H18C 109.5

loop_
_geom_bond_atom_site_label_1
_geom_bond_atom_site_label_2
_geom_bond_distance
O1 C1 1.3530(17)
O1 C4 1.3791(16)
O2 C5 1.2201(16)
O3 C14 1.2106(17)
O4 C14 1.3452(17)
O4 C15 1.4838(17)
N1 C14 1.3672(17)
N1 C13 1.4125(17)
N1 C6 1.4683(18)
C1 C2 1.342(2)
C1 H1 0.9500
C2 C3 1.420(2)
C2 H2 0.9500
C3 C4 1.3542(19)
C3 H3 0.9500
C4 C5 1.446(2)
C5 C6 1.5337(19)
C6 C7 1.5483(18)
C6 H6 1.0000
C7 C8 1.502(2)
C7 H7A 0.9900
C7 H7B 0.9900
C8 C9 1.3849(19)
C8 C13 1.3893(19)
C9 C10 1.383(2)
C9 H9 0.9500
C10 C11 1.386(2)
C10 H10 0.9500
C11 C12 1.3938(18)
C11 H11 0.9500
C12 C13 1.3852(19)
C12 H12 0.9500
C15 C18 1.509(3)
C15 C16 1.513(2)
C15 C17 1.520(2)
C16 H16A 0.9800
C16 H16B 0.9800
C16 H16C 0.9800
C17 H17A 0.9800
C17 H17B 0.9800
C17 H17C 0.9800
C18 H18A 0.9800
C18 H18B 0.9800
C18 H18C 0.9800

loop_
_geom_torsion_atom_site_label_1
_geom_torsion_atom_site_label_2
_geom_torsion_atom_site_label_3
_geom_torsion_atom_site_label_4
_geom_torsion
C4 O1 C1 C2 -0.03(16)
O1 C1 C2 C3 -0.24(17)
C1 C2 C3 C4 0.42(17)
C2 C3 C4 O1 -0.45(16)
C2 C3 C4 C5 178.12(15)
C1 O1 C4 C3 0.31(15)
C1 O1 C4 C5 -178.54(12)
C3 C4 C5 O2 177.61(15)
O1 C4 C5 O2 -3.9(2)
C3 C4 C5 C6 -5.7(2)
O1 C4 C5 C6 172.82(11)
C14 N1 C6 C5 -70.21(16)
C13 N1 C6 C5 110.03(13)
C14 N1 C6 C7 171.36(12)
C13 N1 C6 C7 -8.40(14)
O2 C5 C6 N1 -19.84(19)
C4 C5 C6 N1 163.40(11)
O2 C5 C6 C7 95.08(16)
C4 C5 C6 C7 -81.69(15)
N1 C6 C7 C8 6.95(13)
C5 C6 C7 C8 -111.48(12)
C6 C7 C8 C9 177.94(13)
C6 C7 C8 C13 -3.50(15)
C13 C8 C9 C10 0.8(2)
C7 C8 C9 C10 179.28(14)
C8 C9 C10 C11 1.3(2)
C9 C10 C11 C12 -1.9(2)
C10 C11 C12 C13 0.3(2)
C11 C12 C13 C8 1.9(2)
C11 C12 C13 N1 -177.61(12)
C9 C8 C13 C12 -2.5(2)
C7 C8 C13 C12 178.81(12)
C9 C8 C13 N1 177.11(12)
C7 C8 C13 N1 -1.61(15)
C14 N1 C13 C12 6.3(2)
C6 N1 C13 C12 -173.94(13)
C14 N1 C13 C8 -173.24(12)
C6 N1 C13 C8 6.52(15)
C15 O4 C14 O3 -6.0(2)
C15 O4 C14 N1 174.54(11)
C13 N1 C14 O3 -1.5(2)
C6 N1 C14 O3 178.79(13)
C13 N1 C14 O4 177.98(11)
C6 N1 C14 O4 -1.74(17)
C14 O4 C15 C18 -60.31(18)
C14 O4 C15 C16 65.14(18)
C14 O4 C15 C17 -177.50(13)
